data_1520349
loop_
_publ_author_name
'Beckett, Michael A.'
'Timmis, James'
'Horton, Peter N.'
'Hursthouse, Michael B.'

_publ_section_title
;
 C6H15B5N2O10
;
_journal_name_full 'Crystal Structure Report Archive'
_journal_page_first 1246
_journal_year 2009
_chemical_formula_sum 'C6 H15 B5 N2 O10'
_chemical_formula_weight 329.25
_space_group_IT_number 2
_symmetry_cell_setting triclinic
_symmetry_space_group_name_Hall '-P 1'
_symmetry_space_group_name_H-M 'P -1'
_atom_sites_solution_hydrogens geom
_atom_sites_solution_primary direct
_atom_sites_solution_secondary difmap
_cell_angle_alpha 106.587(3)
_cell_angle_beta 91.279(3)
_cell_angle_gamma 96.031(3)
_cell_formula_units_Z 2
_cell_length_a 8.1239(5)
_cell_length_b 9.4947(5)
_cell_length_c 9.9342(4)
_cell_measurement_reflns_used 3263
_cell_measurement_temperature 120(2)
_cell_measurement_theta_max 27.485
_cell_measurement_theta_min 2.910
_cell_volume 729.21(7)
_computing_cell_refinement 'DENZO (Otwinowski & Minor, 1997) & COLLECT (Hooft, R.W.W., 1998)'
_computing_data_collection 'COLLECT (Hooft, R.W.W., 1998)'
_computing_data_reduction 'DENZO (Otwinowski & Minor, 1997) & COLLECT (Hooft, R.W.W., 1998)'
_computing_molecular_graphics 'ORTEP3 for Windows (Farrugia, 1997)'
_computing_publication_material 'WinGX (Farrugia, 1999)'
_computing_structure_refinement 'SHELXL-97 (Sheldrick, 2008)'
_computing_structure_solution 'SHELXS-97 (Sheldrick, 2008)'
_diffrn_ambient_temperature 120(2)
_diffrn_detector_area_resol_mean 9.091
_diffrn_measured_fraction_theta_full 0.998
_diffrn_measured_fraction_theta_max 0.998
_diffrn_measurement_device_type 'Bruker-Nonius Roper CCD camera on \k-goniostat'
_diffrn_measurement_method '\f & \w scans'
_diffrn_radiation_monochromator graphite
_diffrn_radiation_source 'Bruker-Nonius FR591 rotating anode'
_diffrn_radiation_type MoK\a
_diffrn_radiation_wavelength 0.71073
_diffrn_reflns_av_R_equivalents 0.0421
_diffrn_reflns_av_sigmaI/netI 0.0400
_diffrn_reflns_limit_h_max 10
_diffrn_reflns_limit_h_min -10
_diffrn_reflns_limit_k_max 12
_diffrn_reflns_limit_k_min -12
_diffrn_reflns_limit_l_max 12
_diffrn_reflns_limit_l_min -12
_diffrn_reflns_number 14787
_diffrn_reflns_theta_full 27.48
_diffrn_reflns_theta_max 27.48
_diffrn_reflns_theta_min 3.18
_exptl_absorpt_coefficient_mu 0.130
_exptl_absorpt_correction_T_max 0.9896
_exptl_absorpt_correction_T_min 0.9353
_exptl_absorpt_correction_type multi-scan
_exptl_absorpt_process_details 'SADABS 2007/2 (Sheldrick, G.M., 2007)'
_exptl_crystal_colour Colourless
_exptl_crystal_density_diffrn 1.500
_exptl_crystal_density_method 'not measured'
_exptl_crystal_description Plate
_exptl_crystal_F_000 340
_exptl_crystal_size_max 0.52
_exptl_crystal_size_mid 0.32
_exptl_crystal_size_min 0.08
_refine_diff_density_max 0.566
_refine_diff_density_min -0.437
_refine_diff_density_rms 0.067
_refine_ls_extinction_method none
_refine_ls_goodness_of_fit_ref 1.058
_refine_ls_hydrogen_treatment constr
_refine_ls_matrix_type full
_refine_ls_number_parameters 271
_refine_ls_number_reflns 3347
_refine_ls_number_restraints 24
_refine_ls_restrained_S_all 1.056
_refine_ls_R_factor_all 0.0720
_refine_ls_R_factor_gt 0.0549
_refine_ls_shift/su_max 0.000
_refine_ls_shift/su_mean 0.000
_refine_ls_structure_factor_coef Fsqd
_refine_ls_weighting_details 'calc w=1/[\s^2^(Fo^2^)+(0.0861P)^2^+0.3607P] where P=(Fo^2^+2Fc^2^)/3'
_refine_ls_weighting_scheme calc
_refine_ls_wR_factor_gt 0.1452
_refine_ls_wR_factor_ref 0.1578
_reflns_number_gt 2603
_reflns_number_total 3347
_reflns_threshold_expression >2sigma(I)
_cod_data_source_file eCrystal-1246.cif
_cod_data_source_block 2009src0886
_cod_depositor_comments
;
Citation :
Beckett, Michael A. and Timmis, James and Horton, Peter N. and 
Hursthouse, Michael B. (2009) 
University of Southampton, Crystal Structure Report Archive. 
(doi:10.5258/ecrystals/1246)

More at:
http://ecrystals.chem.soton.ac.uk/1246/
;
_cod_original_sg_symbol_H-M P-1
_cod_database_code 1520349

loop_
_symmetry_equiv_pos_as_xyz
'x, y, z'
'-x, -y, -z'

loop_
_atom_site_label
_atom_site_type_symbol
_atom_site_fract_x
_atom_site_fract_y
_atom_site_fract_z
_atom_site_U_iso_or_equiv
_atom_site_adp_type
_atom_site_occupancy
_atom_site_symmetry_multiplicity
_atom_site_calc_flag
_atom_site_refinement_flags
_atom_site_disorder_assembly
_atom_site_disorder_group
B1 B 0.1078(2) 0.8180(2) 0.2034(2) 0.0185(4) Uani 1 1 d . . .
B2 B -0.0869(3) 0.5898(2) 0.1867(2) 0.0207(4) Uani 1 1 d . . .
B3 B -0.0964(3) 0.7988(2) 0.3843(2) 0.0228(4) Uani 1 1 d . . .
B4 B 0.4066(3) 0.8568(2) 0.1741(2) 0.0234(4) Uani 1 1 d . . .
B5 B 0.2233(3) 0.9416(2) 0.0314(2) 0.0231(4) Uani 1 1 d . . .
O1 O 0.02855(16) 0.66570(14) 0.13012(13) 0.0211(3) Uani 1 1 d . . .
O2 O -0.14803(17) 0.65260(14) 0.31588(13) 0.0248(3) Uani 1 1 d . . .
O3 O 0.01760(16) 0.88018(14) 0.33086(13) 0.0217(3) Uani 1 1 d . . .
O4 O 0.27882(16) 0.81502(15) 0.24466(13) 0.0230(3) Uani 1 1 d . . .
O5 O 0.37794(17) 0.90764(17) 0.05851(15) 0.0306(4) Uani 1 1 d . . .
O6 O 0.09292(16) 0.90886(14) 0.10634(13) 0.0207(3) Uani 1 1 d . . .
O7 O -0.14928(17) 0.44658(14) 0.12052(14) 0.0254(3) Uani 1 1 d . . .
H7 H -0.1060 0.4177 0.0429 0.038 Uiso 1 1 calc R . .
O8 O -0.16061(18) 0.85619(16) 0.51175(14) 0.0305(4) Uani 1 1 d . . .
H8 H -0.1131 0.9419 0.5497 0.046 Uiso 1 1 calc R . .
O9 O 0.56526(18) 0.85229(19) 0.21700(16) 0.0348(4) Uani 1 1 d . . .
H9 H 0.6307 0.8891 0.1685 0.052 Uiso 1 1 calc R . .
O10 O 0.20571(17) 1.00887(19) -0.07091(16) 0.0334(4) Uani 1 1 d . . .
H10 H 0.1099 1.0346 -0.0713 0.050 Uiso 1 1 calc R . .
C1A C 0.5088(7) 0.7112(6) 0.7053(7) 0.0205(11) Uani 0.768(4) 1 d PD A 1
C2A C 0.3875(6) 0.7852(7) 0.5398(6) 0.0483(16) Uani 0.768(4) 1 d PD A 1
H2A H 0.3731 0.8250 0.4633 0.058 Uiso 0.768(4) 1 calc PR A 1
C3A C 0.2659(7) 0.7351(7) 0.6108(6) 0.0474(16) Uani 0.768(4) 1 d PD A 1
H3A H 0.1498 0.7317 0.5940 0.057 Uiso 0.768(4) 1 calc PR A 1
C4A C 0.6305(4) 0.6734(4) 0.7976(4) 0.0468(9) Uani 0.768(4) 1 d PD A 1
H4A H 0.6298 0.7547 0.8874 0.056 Uiso 0.768(4) 1 calc PR A 1
C5A C 0.5768(6) 0.5374(7) 0.8411(7) 0.0588(14) Uani 0.768(4) 1 d PD A 1
H5A1 H 0.5702 0.4500 0.7589 0.088 Uiso 0.768(4) 1 calc PR A 1
H5A2 H 0.4676 0.5455 0.8808 0.088 Uiso 0.768(4) 1 calc PR A 1
H5A3 H 0.6573 0.5280 0.9120 0.088 Uiso 0.768(4) 1 calc PR A 1
C6A C 0.8020(5) 0.6882(5) 0.7608(5) 0.0611(11) Uani 0.768(4) 1 d PD A 1
H6A1 H 0.8177 0.6092 0.6754 0.092 Uiso 0.768(4) 1 calc PR A 1
H6A2 H 0.8744 0.6808 0.8382 0.092 Uiso 0.768(4) 1 calc PR A 1
H6A3 H 0.8296 0.7845 0.7441 0.092 Uiso 0.768(4) 1 calc PR A 1
N1A N 0.3449(8) 0.6899(12) 0.7128(11) 0.0283(5) Uani 0.768(4) 1 d PD A 1
H1A H 0.2942 0.6523 0.7743 0.034 Uiso 0.768(4) 1 calc PR A 1
N2A N 0.5359(9) 0.7678(11) 0.5986(11) 0.0328(6) Uani 0.768(4) 1 d PD A 1
H2A1 H 0.6342 0.7907 0.5701 0.039 Uiso 0.768(4) 1 calc PR A 1
C1B C 0.491(2) 0.6767(16) 0.6809(18) 0.017(4) Uani 0.232(4) 1 d PD A 2
C2B C 0.391(3) 0.831(2) 0.5781(19) 0.062(8) Uani 0.232(4) 1 d PD A 2
H2B H 0.3828 0.8977 0.5235 0.074 Uiso 0.232(4) 1 calc PR A 2
C3B C 0.271(2) 0.785(2) 0.6526(18) 0.040(5) Uani 0.232(4) 1 d PD A 2
H3B H 0.1620 0.8126 0.6604 0.048 Uiso 0.232(4) 1 calc PR A 2
C4B C 0.5942(12) 0.5741(11) 0.7226(12) 0.0468(9) Uani 0.232(4) 1 d PD A 2
H4B H 0.5259 0.4754 0.6901 0.056 Uiso 0.232(4) 1 calc PR A 2
C5B C 0.6100(17) 0.6073(13) 0.8774(11) 0.032(3) Uani 0.232(4) 1 d PD A 2
H5B1 H 0.6257 0.5167 0.9023 0.048 Uiso 0.232(4) 1 calc PR A 2
H5B2 H 0.5091 0.6457 0.9180 0.048 Uiso 0.232(4) 1 calc PR A 2
H5B3 H 0.7056 0.6815 0.9144 0.048 Uiso 0.232(4) 1 calc PR A 2
C6B C 0.7419(11) 0.5543(9) 0.6466(9) 0.025(2) Uani 0.232(4) 1 d PD A 2
H6B1 H 0.7185 0.4725 0.5599 0.038 Uiso 0.232(4) 1 calc PR A 2
H6B2 H 0.8284 0.5317 0.7049 0.038 Uiso 0.232(4) 1 calc PR A 2
H6B3 H 0.7798 0.6453 0.6229 0.038 Uiso 0.232(4) 1 calc PR A 2
N1B N 0.335(3) 0.689(4) 0.715(4) 0.0283(5) Uani 0.232(4) 1 d PD A 2
H1B H 0.2816 0.6435 0.7695 0.034 Uiso 0.232(4) 1 calc PR A 2
N2B N 0.527(3) 0.762(4) 0.598(4) 0.0328(6) Uani 0.232(4) 1 d PD A 2
H2B1 H 0.6230 0.7726 0.5604 0.039 Uiso 0.232(4) 1 calc PR A 2

loop_
_atom_site_aniso_label
_atom_site_aniso_U_11
_atom_site_aniso_U_22
_atom_site_aniso_U_33
_atom_site_aniso_U_23
_atom_site_aniso_U_13
_atom_site_aniso_U_12
B1 0.0176(10) 0.0211(10) 0.0164(9) 0.0058(8) 0.0055(7) -0.0014(7)
B2 0.0202(10) 0.0236(10) 0.0177(9) 0.0057(8) 0.0044(7) -0.0004(8)
B3 0.0248(11) 0.0239(10) 0.0185(10) 0.0052(8) 0.0076(8) -0.0017(8)
B4 0.0210(11) 0.0264(10) 0.0247(10) 0.0112(9) 0.0047(8) 0.0003(8)
B5 0.0191(10) 0.0281(11) 0.0246(10) 0.0124(9) 0.0064(8) -0.0005(8)
O1 0.0222(7) 0.0215(6) 0.0179(6) 0.0045(5) 0.0078(5) -0.0030(5)
O2 0.0279(7) 0.0230(7) 0.0208(7) 0.0043(5) 0.0114(5) -0.0057(5)
O3 0.0231(7) 0.0210(6) 0.0183(6) 0.0031(5) 0.0085(5) -0.0036(5)
O4 0.0191(7) 0.0302(7) 0.0214(6) 0.0117(6) 0.0036(5) -0.0013(5)
O5 0.0189(7) 0.0493(9) 0.0342(8) 0.0281(7) 0.0092(6) 0.0053(6)
O6 0.0179(6) 0.0254(7) 0.0217(6) 0.0115(5) 0.0067(5) 0.0008(5)
O7 0.0284(7) 0.0235(7) 0.0208(6) 0.0034(5) 0.0122(5) -0.0057(5)
O8 0.0343(8) 0.0266(7) 0.0237(7) 0.0004(6) 0.0146(6) -0.0104(6)
O9 0.0213(7) 0.0526(10) 0.0398(9) 0.0296(8) 0.0039(6) -0.0005(7)
O10 0.0173(7) 0.0557(10) 0.0401(8) 0.0334(8) 0.0088(6) 0.0058(6)
C1A 0.0222(19) 0.014(2) 0.020(2) -0.0015(18) 0.0033(14) -0.0050(17)
C2A 0.038(2) 0.082(4) 0.038(3) 0.044(3) -0.0070(18) -0.012(2)
C3A 0.029(2) 0.077(4) 0.049(4) 0.042(3) -0.006(2) -0.005(2)
C4A 0.0323(16) 0.0330(15) 0.080(2) 0.0300(16) -0.0216(16) -0.0064(13)
C5A 0.042(2) 0.076(4) 0.085(4) 0.064(3) 0.005(2) 0.007(3)
C6A 0.037(2) 0.078(3) 0.079(3) 0.040(2) 0.0050(18) 0.0075(18)
N1A 0.0237(13) 0.0381(10) 0.0270(9) 0.0168(8) 0.0073(9) -0.0011(10)
N2A 0.0287(13) 0.0430(14) 0.0262(9) 0.0132(10) 0.0077(9) -0.0084(11)
C1B 0.027(6) 0.008(7) 0.011(6) -0.001(5) -0.005(4) -0.010(5)
C2B 0.105(17) 0.061(11) 0.025(8) 0.009(7) 0.003(8) 0.040(11)
C3B 0.034(8) 0.058(11) 0.028(8) 0.008(7) 0.003(6) 0.013(7)
C4B 0.0323(16) 0.0330(15) 0.080(2) 0.0300(16) -0.0216(16) -0.0064(13)
C5B 0.040(7) 0.023(5) 0.037(6) 0.017(5) -0.003(4) 0.000(5)
C6B 0.031(5) 0.031(4) 0.026(4) 0.022(4) 0.023(3) 0.023(4)
N1B 0.0237(13) 0.0381(10) 0.0270(9) 0.0168(8) 0.0073(9) -0.0011(10)
N2B 0.0287(13) 0.0430(14) 0.0262(9) 0.0132(10) 0.0077(9) -0.0084(11)

loop_
_atom_type_symbol
_atom_type_description
_atom_type_scat_dispersion_real
_atom_type_scat_dispersion_imag
_atom_type_scat_source
C C 0.0033 0.0016 'International Tables Vol C Tables 4.2.6.8 and 6.1.1.4'
H H 0.0000 0.0000 'International Tables Vol C Tables 4.2.6.8 and 6.1.1.4'
B B 0.0013 0.0007 'International Tables Vol C Tables 4.2.6.8 and 6.1.1.4'
N N 0.0061 0.0033 'International Tables Vol C Tables 4.2.6.8 and 6.1.1.4'
O O 0.0106 0.0060 'International Tables Vol C Tables 4.2.6.8 and 6.1.1.4'

loop_
_geom_angle_atom_site_label_1
_geom_angle_atom_site_label_2
_geom_angle_atom_site_label_3
_geom_angle
_geom_angle_site_symmetry_1
_geom_angle_site_symmetry_3
O4 B1 O6 111.76(14) . .
O4 B1 O3 108.94(14) . .
O6 B1 O3 108.96(15) . .
O4 B1 O1 110.43(15) . .
O6 B1 O1 107.55(14) . .
O3 B1 O1 109.15(14) . .
O1 B2 O7 122.36(16) . .
O1 B2 O2 121.68(16) . .
O7 B2 O2 115.96(16) . .
O3 B3 O8 121.67(17) . .
O3 B3 O2 121.75(16) . .
O8 B3 O2 116.53(17) . .
O4 B4 O9 120.28(18) . .
O4 B4 O5 120.70(18) . .
O9 B4 O5 119.01(17) . .
O10 B5 O6 122.04(18) . .
O10 B5 O5 117.59(17) . .
O6 B5 O5 120.37(18) . .
B2 O1 B1 123.83(14) . .
B3 O2 B2 118.66(15) . .
B3 O3 B1 123.75(14) . .
B4 O4 B1 122.44(15) . .
B5 O5 B4 119.54(16) . .
B5 O6 B1 121.52(15) . .
B2 O7 H7 109.5 . .
B3 O8 H8 109.5 . .
B4 O9 H9 109.5 . .
B5 O10 H10 109.5 . .
N2A C1A N1A 106.6(5) . .
N2A C1A C4A 128.7(5) . .
N1A C1A C4A 124.7(5) . .
C3A C2A N2A 107.3(4) . .
C3A C2A H2A 126.4 . .
N2A C2A H2A 126.4 . .
C2A C3A N1A 105.9(5) . .
C2A C3A H3A 127.1 . .
N1A C3A H3A 127.1 . .
C6A C4A C1A 115.9(4) . .
C6A C4A C5A 115.0(3) . .
C1A C4A C5A 114.8(4) . .
C6A C4A H4A 102.8 . .
C1A C4A H4A 102.8 . .
C5A C4A H4A 102.8 . .
C1A N1A C3A 110.4(5) . .
C1A N1A H1A 124.8 . .
C3A N1A H1A 124.8 . .
C1A N2A C2A 109.8(5) . .
C1A N2A H2A1 125.1 . .
C2A N2A H2A1 125.1 . .
N1B C1B N2B 107.4(14) . .
N1B C1B C4B 123.5(16) . .
N2B C1B C4B 128.9(17) . .
C3B C2B N2B 105.9(15) . .
C3B C2B H2B 127.1 . .
N2B C2B H2B 127.1 . .
C2B C3B N1B 107.6(14) . .
C2B C3B H3B 126.2 . .
N1B C3B H3B 126.2 . .
C6B C4B C5B 117.9(9) . .
C6B C4B C1B 112.9(11) . .
C5B C4B C1B 110.9(10) . .
C6B C4B H4B 104.5 . .
C5B C4B H4B 104.5 . .
C1B C4B H4B 104.5 . .
C4B C5B H5B1 109.5 . .
C4B C5B H5B2 109.5 . .
H5B1 C5B H5B2 109.5 . .
C4B C5B H5B3 109.5 . .
H5B1 C5B H5B3 109.5 . .
H5B2 C5B H5B3 109.5 . .
C4B C6B H6B1 109.5 . .
C4B C6B H6B2 109.5 . .
H6B1 C6B H6B2 109.5 . .
C4B C6B H6B3 109.5 . .
H6B1 C6B H6B3 109.5 . .
H6B2 C6B H6B3 109.5 . .
C1B N1B C3B 109.3(15) . .
C1B N1B H1B 125.3 . .
C3B N1B H1B 125.3 . .
C1B N2B C2B 109.8(15) . .
C1B N2B H2B1 125.1 . .
C2B N2B H2B1 125.1 . .

loop_
_geom_bond_atom_site_label_1
_geom_bond_atom_site_label_2
_geom_bond_distance
_geom_bond_site_symmetry_2
B1 O4 1.445(2) .
B1 O6 1.476(2) .
B1 O3 1.481(2) .
B1 O1 1.489(2) .
B2 O1 1.352(2) .
B2 O7 1.366(2) .
B2 O2 1.379(2) .
B3 O3 1.358(2) .
B3 O8 1.366(2) .
B3 O2 1.375(2) .
B4 O4 1.354(2) .
B4 O9 1.357(3) .
B4 O5 1.390(3) .
B5 O10 1.358(3) .
B5 O6 1.368(2) .
B5 O5 1.369(3) .
O7 H7 0.8400 .
O8 H8 0.8400 .
O9 H9 0.8400 .
O10 H10 0.8400 .
C1A N2A 1.330(6) .
C1A N1A 1.333(6) .
C1A C4A 1.473(5) .
C2A C3A 1.350(6) .
C2A N2A 1.374(7) .
C2A H2A 0.9500 .
C3A N1A 1.378(6) .
C3A H3A 0.9500 .
C4A C6A 1.451(5) .
C4A C5A 1.500(5) .
C4A H4A 1.0000 .
C5A H5A1 0.9800 .
C5A H5A2 0.9800 .
C5A H5A3 0.9800 .
C6A H6A1 0.9800 .
C6A H6A2 0.9800 .
C6A H6A3 0.9800 .
N1A H1A 0.8800 .
N2A H2A1 0.8800 .
C1B N1B 1.326(15) .
C1B N2B 1.329(15) .
C1B C4B 1.486(13) .
C2B C3B 1.346(16) .
C2B N2B 1.382(16) .
C2B H2B 0.9500 .
C3B N1B 1.373(16) .
C3B H3B 0.9500 .
C4B C6B 1.433(12) .
C4B C5B 1.479(13) .
C4B H4B 1.0000 .
C5B H5B1 0.9800 .
C5B H5B2 0.9800 .
C5B H5B3 0.9800 .
C6B H6B1 0.9800 .
C6B H6B2 0.9800 .
C6B H6B3 0.9800 .
N1B H1B 0.8800 .
N2B H2B1 0.8800 .

loop_
_geom_hbond_atom_site_label_D
_geom_hbond_atom_site_label_H
_geom_hbond_atom_site_label_A
_geom_hbond_distance_DH
_geom_hbond_distance_HA
_geom_hbond_distance_DA
_geom_hbond_angle_DHA
_geom_hbond_site_symmetry_A
O7 H7 O1 0.84 1.83 2.6667(17) 173.1 2_565
O8 H8 O3 0.84 1.84 2.6708(18) 167.4 2_576
O9 H9 O10 0.84 1.99 2.829(2) 174.4 2_675
O10 H10 O6 0.84 1.84 2.6715(19) 169.2 2_575
N1A H1A O7 0.88 1.93 2.803(7) 168.6 2_566
N2A H2A1 O8 0.88 1.88 2.757(7) 175.1 1_655
N1B H1B O7 0.88 1.86 2.74(2) 174.4 2_566
N2B H2B1 O8 0.88 1.98 2.83(2) 163.4 1_655
